data_7720074
loop_
_publ_author_name
'Hollauer, Henrique V. P.'
'Guedes, Guilherme P.'
'Mariano, Davor L.'
'Ghivelder, Lu&#xed;s'
'Mendon&#xe7;a, Alberto A'
'Soriano, St&#xe9;phane'
'Farias, Renan L.'
'Escobar, L&#xed;via B L'

_publ_section_title
;
 Unveiling single-ion magnetism in lanthanide-coumarin carboxylate
 coordination polymers.
;
_journal_issue 6
_journal_name_full 'Dalton transactions (Cambridge, England : 2003)'
_journal_page_first 2665
_journal_page_last 2672
_journal_paper_doi 10.1039/d5dt02478a
_journal_volume 55
_journal_year 2026
_chemical_formula_moiety 'C30 H19 Gd O14, 2(H2 O)'
_chemical_formula_sum 'C30 H23 Gd O16'
_chemical_formula_weight 796.73
_space_group_crystal_system triclinic
_space_group_IT_number 2
_space_group_name_Hall '-P 1'
_space_group_name_H-M_alt 'P -1'
_atom_sites_solution_hydrogens mixed
_atom_sites_solution_primary dual
_audit_creation_date 2025-09-15
_audit_creation_method
;
Olex2 1.5
(compiled 2025.07.13 svn.rb7424aed for OlexSys, GUI svn.r7314)
;
_audit_update_record
;
2025-09-18 deposited with the CCDC.	2026-01-05 downloaded from the CCDC.
;
_cell_angle_alpha 115.4620(10)
_cell_angle_beta 93.8760(10)
_cell_angle_gamma 94.6990(10)
_cell_formula_units_Z 2
_cell_length_a 6.6882(2)
_cell_length_b 14.4802(4)
_cell_length_c 16.4316(5)
_cell_measurement_reflns_used 9151
_cell_measurement_temperature 293.15
_cell_measurement_theta_max 27.48
_cell_measurement_theta_min 2.76
_cell_volume 1422.57(7)
_computing_molecular_graphics 'Olex2 1.5 (Dolomanov et al., 2009)'
_computing_publication_material 'Olex2 1.5 (Dolomanov et al., 2009)'
_computing_structure_refinement 'SHELXL 2018/3 (Sheldrick, 2015)'
_computing_structure_solution 'SHELXT 2018/2 (Sheldrick, 2018)'
_diffrn_ambient_temperature 293.15
_diffrn_measured_fraction_theta_full 0.998
_diffrn_measured_fraction_theta_max 0.998
_diffrn_measurement_device_type 'Bruker APEX-II CCD'
_diffrn_measurement_method '\f and \w scans'
_diffrn_radiation_type MoK\a
_diffrn_radiation_wavelength 0.71073
_diffrn_reflns_av_R_equivalents 0.0288
_diffrn_reflns_av_unetI/netI 0.0169
_diffrn_reflns_Laue_measured_fraction_full 0.998
_diffrn_reflns_Laue_measured_fraction_max 0.998
_diffrn_reflns_limit_h_max 8
_diffrn_reflns_limit_h_min -8
_diffrn_reflns_limit_k_max 18
_diffrn_reflns_limit_k_min -18
_diffrn_reflns_limit_l_max 21
_diffrn_reflns_limit_l_min -21
_diffrn_reflns_number 87882
_diffrn_reflns_point_group_measured_fraction_full 0.998
_diffrn_reflns_point_group_measured_fraction_max 0.998
_diffrn_reflns_theta_full 25.242
_diffrn_reflns_theta_max 27.505
_diffrn_reflns_theta_min 2.505
_diffrn_standards_number 0
_exptl_absorpt_coefficient_mu 2.415
_exptl_absorpt_correction_T_max 0.7456
_exptl_absorpt_correction_T_min 0.6991
_exptl_absorpt_correction_type multi-scan
_exptl_absorpt_process_details
;
SADABS-2016/2 (Bruker,2016/2) was used for absorption correction.
wR2(int) was 0.0594 before and 0.0424 after correction.
The Ratio of minimum to maximum transmission is 0.9376.
The \l/2 correction factor is Not present.
;
_exptl_crystal_colour 'clear whiteish colourless'
_exptl_crystal_colour_lustre clear
_exptl_crystal_colour_modifier whiteish
_exptl_crystal_colour_primary colourless
_exptl_crystal_density_diffrn 1.860
_exptl_crystal_description prism
_exptl_crystal_F_000 790
_exptl_crystal_size_max 0.171
_exptl_crystal_size_mid 0.143
_exptl_crystal_size_min 0.096
_refine_diff_density_max 1.958
_refine_diff_density_min -0.766
_refine_diff_density_rms 0.071
_refine_ls_extinction_method none
_refine_ls_goodness_of_fit_ref 1.109
_refine_ls_hydrogen_treatment constr
_refine_ls_matrix_type full
_refine_ls_number_parameters 436
_refine_ls_number_reflns 6539
_refine_ls_number_restraints 2
_refine_ls_restrained_S_all 1.109
_refine_ls_R_factor_all 0.0187
_refine_ls_R_factor_gt 0.0175
_refine_ls_shift/su_max 0.004
_refine_ls_shift/su_mean 0.000
_refine_ls_structure_factor_coef Fsqd
_refine_ls_weighting_details 'w=1/[\s^2^(Fo^2^)+1.9580P] where P=(Fo^2^+2Fc^2^)/3'
_refine_ls_weighting_scheme calc
_refine_ls_wR_factor_gt 0.0402
_refine_ls_wR_factor_ref 0.0415
_reflns_Friedel_coverage 0.000
_reflns_number_gt 6340
_reflns_number_total 6539
_reflns_threshold_expression 'I > 2\s(I)'
_cod_data_source_file d5dt02478a2.cif
_cod_data_source_block mo_h224_gdcuma3_0m_a
_cod_original_sg_symbol_H-M P-1
_cod_database_code 7720074
_shelx_shelxl_version_number 2018/3
_shelx_space_group_comment
;
The symmetry employed for this shelxl refinement is uniquely defined
by the following loop, which should always be used as a source of
symmetry information in preference to the above space-group names.
They are only intended as comments.
;
_shelx_estimated_absorpt_t_max 0.801
_shelx_estimated_absorpt_t_min 0.683
_olex2_refinement_description
;
1. Fixed Uiso
 At 1.2 times of:
  All C(H) groups
 At 1.5 times of:
  All O(H,H) groups
2. Restrained distances
 Gd1-H13A \\sim Gd1-H13B
 with sigma of 0.02
 Gd1-H14A \\sim Gd1-H14B
 with sigma of 0.02
3.a Free rotating group:
 O16(H16A,H16B), O13(H13A,H13B), O14(H14A,H14B), O15(H15A,H15B)
3.b Aromatic/amide H refined with riding coordinates:
 C19(H19), C29(H29), C9(H9), C17(H17), C14(H14), C24(H24), C5(H5), C26(H26),
 C25(H25), C6(H6), C15(H15), C4(H4), C27(H27), C16(H16), C7(H7)
;
_olex2_submission_special_instructions 'No special instructions were received'

loop_
_space_group_symop_operation_xyz
'x, y, z'
'-x, -y, -z'

loop_
_atom_site_label
_atom_site_type_symbol
_atom_site_fract_x
_atom_site_fract_y
_atom_site_fract_z
_atom_site_U_iso_or_equiv
_atom_site_adp_type
_atom_site_occupancy
_atom_site_site_symmetry_order
_atom_site_calc_flag
_atom_site_refinement_flags_posn
_atom_site_refinement_flags_adp
_atom_site_refinement_flags_occupancy
_atom_site_disorder_assembly
_atom_site_disorder_group
Gd1 Gd 0.90476(2) 0.50228(2) 0.19906(2) 0.01720(3) Uani 1 1 d D . . . .
O8 O 0.0202(2) 0.50062(11) 0.34361(9) 0.0242(3) Uani 1 1 d . . . . .
O12 O 0.8732(2) 0.31808(11) 0.18269(9) 0.0274(3) Uani 1 1 d . . . . .
O6 O 0.5719(2) 0.45801(11) 0.22767(9) 0.0251(3) Uani 1 1 d . . . . .
O10 O 0.8130(3) 0.38129(11) 0.04905(9) 0.0313(3) Uani 1 1 d . . . . .
O5 O 0.1839(2) 0.58497(12) 0.47840(9) 0.0281(3) Uani 1 1 d . . . . .
O2 O 0.8168(2) 0.66228(11) 0.32755(10) 0.0279(3) Uani 1 1 d . . . . .
O7 O 0.2412(2) 0.44882(11) 0.19732(9) 0.0252(3) Uani 1 1 d . . . . .
O3 O 1.1276(2) 0.66529(11) 0.29433(10) 0.0321(3) Uani 1 1 d . . . . .
O16 O 0.6337(3) 0.61426(16) -0.01807(12) 0.0444(4) Uani 1 1 d G . . . .
H16A H 0.671061 0.597297 -0.070518 0.067 Uiso 1 1 d G U . . .
H16B H 0.505647 0.602023 -0.027416 0.067 Uiso 1 1 d G U . . .
O13 O 1.0927(3) 0.55336(13) 0.09879(12) 0.0374(4) Uani 1 1 d G . . . .
H13A H 1.116393 0.615399 0.106723 0.056 Uiso 1 1 d DG U . . .
H13B H 1.196565 0.526026 0.077266 0.056 Uiso 1 1 d DG U . . .
O9 O 0.8131(2) 0.15345(11) 0.14358(10) 0.0295(3) Uani 1 1 d . . . . .
O11 O 0.8346(4) 0.26387(13) -0.08972(11) 0.0496(5) Uani 1 1 d . . . . .
O14 O 0.6987(3) 0.58967(15) 0.13830(12) 0.0450(4) Uani 1 1 d G . . . .
H14A H 0.621917 0.633666 0.167333 0.067 Uiso 1 1 d DG U . . .
H14B H 0.702353 0.593887 0.088387 0.067 Uiso 1 1 d DG U . . .
O1 O 1.2993(2) 0.92766(13) 0.54954(12) 0.0412(4) Uani 1 1 d . . . . .
C22 C 0.8346(3) 0.23336(15) 0.11953(13) 0.0219(4) Uani 1 1 d . . . . .
C21 C 0.8126(3) 0.20720(15) 0.02336(13) 0.0228(4) Uani 1 1 d . . . . .
C10 C 0.9967(3) 0.70368(14) 0.34675(13) 0.0233(4) Uani 1 1 d . . . . .
O4 O 1.4099(3) 0.80257(18) 0.43710(16) 0.0689(7) Uani 1 1 d . . . . .
C19 C 0.5518(3) 0.56413(15) 0.41171(13) 0.0235(4) Uani 1 1 d . . . . .
H19 H 0.676890 0.554353 0.389887 0.028 Uiso 1 1 calc R U . . .
C30 C 0.8232(3) 0.29029(15) -0.00847(13) 0.0253(4) Uani 1 1 d . . . . .
C18 C 0.5442(3) 0.62017(15) 0.50720(13) 0.0231(4) Uani 1 1 d . . . . .
C11 C 0.3828(3) 0.52501(15) 0.35236(12) 0.0207(4) Uani 1 1 d . . . . .
C20 C 0.3991(3) 0.47348(14) 0.25141(12) 0.0186(3) Uani 1 1 d . . . . .
C1 C 1.0520(3) 0.79763(15) 0.43544(13) 0.0246(4) Uani 1 1 d . . . . .
C13 C 0.3562(3) 0.62924(16) 0.53848(13) 0.0260(4) Uani 1 1 d . . . . .
C29 C 0.7795(3) 0.10725(16) -0.03809(14) 0.0271(4) Uani 1 1 d . . . . .
H29 H 0.769820 0.091177 -0.099557 0.032 Uiso 1 1 calc R U . . .
C12 C 0.1875(3) 0.53430(14) 0.38681(12) 0.0196(3) Uani 1 1 d . . . . .
C9 C 0.9051(3) 0.84246(16) 0.48497(14) 0.0283(4) Uani 1 1 d . . . . .
H9 H 0.771441 0.813857 0.463753 0.034 Uiso 1 1 calc R U . . .
C17 C 0.7167(3) 0.66546(18) 0.57042(15) 0.0320(5) Uani 1 1 d . . . . .
H17 H 0.844522 0.660476 0.551008 0.038 Uiso 1 1 calc R U . . .
C14 C 0.3329(4) 0.67966(19) 0.62957(15) 0.0364(5) Uani 1 1 d . . . . .
H14 H 0.205451 0.683645 0.649328 0.044 Uiso 1 1 calc R U . . .
C8 C 0.9487(3) 0.93304(16) 0.56951(14) 0.0297(4) Uani 1 1 d . . . . .
C28 C 0.7591(3) 0.02575(16) -0.01145(15) 0.0282(4) Uani 1 1 d . . . . .
C24 C 0.7544(4) -0.02164(19) 0.11312(18) 0.0387(5) Uani 1 1 d . . . . .
H24 H 0.765155 -0.002463 0.175161 0.046 Uiso 1 1 calc R U . . .
C5 C 1.0575(4) 1.11311(19) 0.72814(16) 0.0421(6) Uani 1 1 d . . . . .
H5 H 1.093129 1.173775 0.781015 0.051 Uiso 1 1 calc R U . . .
C26 C 0.7020(4) -0.15321(18) -0.0417(2) 0.0419(6) Uani 1 1 d . . . . .
H26 H 0.677783 -0.222581 -0.082533 0.050 Uiso 1 1 calc R U . . .
C25 C 0.7179(4) -0.12433(19) 0.0512(2) 0.0433(6) Uani 1 1 d . . . . .
H25 H 0.703703 -0.174795 0.071832 0.052 Uiso 1 1 calc R U . . .
C6 C 0.8567(4) 1.0730(2) 0.70188(17) 0.0470(6) Uani 1 1 d . . . . .
H6 H 0.758569 1.106187 0.737393 0.056 Uiso 1 1 calc R U . . .
C3 C 1.1490(3) 0.97475(16) 0.59879(15) 0.0301(4) Uani 1 1 d . . . . .
C23 C 0.7746(3) 0.05187(16) 0.08049(15) 0.0287(4) Uani 1 1 d . . . . .
C15 C 0.5046(4) 0.7238(2) 0.69019(15) 0.0406(6) Uani 1 1 d . . . . .
H15 H 0.492103 0.758768 0.751769 0.049 Uiso 1 1 calc R U . . .
C4 C 1.2054(4) 1.06491(18) 0.67747(16) 0.0394(5) Uani 1 1 d . . . . .
H4 H 1.340538 1.092147 0.695533 0.047 Uiso 1 1 calc R U . . .
C2 C 1.2631(3) 0.83848(18) 0.46936(16) 0.0358(5) Uani 1 1 d . . . . .
C27 C 0.7219(4) -0.07957(17) -0.07288(17) 0.0367(5) Uani 1 1 d . . . . .
H27 H 0.710762 -0.099143 -0.134988 0.044 Uiso 1 1 calc R U . . .
C16 C 0.6958(4) 0.7175(2) 0.66166(16) 0.0400(5) Uani 1 1 d . . . . .
H16 H 0.809553 0.748182 0.703832 0.048 Uiso 1 1 calc R U . . .
C7 C 0.8015(4) 0.9837(2) 0.62297(17) 0.0432(6) Uani 1 1 d . . . . .
H7 H 0.666044 0.957064 0.605261 0.052 Uiso 1 1 calc R U . . .
O15 O 0.4806(3) 0.72928(17) 0.24230(18) 0.0641(6) Uani 1 1 d G . . . .
H15A H 0.407525 0.735706 0.201103 0.096 Uiso 1 1 d G U . . .
H15B H 0.396915 0.718001 0.274665 0.096 Uiso 1 1 d G U . . .

loop_
_atom_site_aniso_label
_atom_site_aniso_U_11
_atom_site_aniso_U_22
_atom_site_aniso_U_33
_atom_site_aniso_U_23
_atom_site_aniso_U_13
_atom_site_aniso_U_12
Gd1 0.01643(5) 0.01955(5) 0.01367(5) 0.00532(3) 0.00264(3) 0.00226(3)
O8 0.0179(6) 0.0330(7) 0.0204(6) 0.0107(6) 0.0019(5) 0.0016(5)
O12 0.0353(8) 0.0242(7) 0.0183(6) 0.0058(5) 0.0012(6) 0.0014(6)
O6 0.0178(6) 0.0318(7) 0.0223(7) 0.0084(6) 0.0039(5) 0.0029(5)
O10 0.0511(9) 0.0216(7) 0.0176(6) 0.0050(5) 0.0030(6) 0.0059(6)
O5 0.0191(7) 0.0422(8) 0.0174(6) 0.0073(6) 0.0041(5) 0.0051(6)
O2 0.0222(7) 0.0258(7) 0.0263(7) 0.0035(6) 0.0004(5) -0.0006(5)
O7 0.0197(7) 0.0337(7) 0.0194(6) 0.0085(6) 0.0031(5) 0.0059(5)
O3 0.0282(8) 0.0255(7) 0.0322(8) 0.0028(6) 0.0099(6) -0.0013(6)
O16 0.0386(9) 0.0663(12) 0.0300(8) 0.0217(9) 0.0035(7) 0.0118(9)
O13 0.0456(10) 0.0389(9) 0.0377(9) 0.0236(8) 0.0185(7) 0.0089(7)
O9 0.0410(9) 0.0235(7) 0.0239(7) 0.0102(6) 0.0038(6) 0.0039(6)
O11 0.0997(16) 0.0288(8) 0.0196(7) 0.0082(6) 0.0159(9) 0.0108(9)
O14 0.0633(12) 0.0544(11) 0.0313(8) 0.0251(8) 0.0169(8) 0.0377(9)
O1 0.0236(8) 0.0372(9) 0.0389(9) -0.0038(7) -0.0037(6) -0.0010(6)
C22 0.0200(9) 0.0234(9) 0.0216(9) 0.0090(7) 0.0031(7) 0.0030(7)
C21 0.0229(9) 0.0229(9) 0.0199(9) 0.0067(7) 0.0029(7) 0.0030(7)
C10 0.0259(10) 0.0186(8) 0.0226(9) 0.0067(7) 0.0021(7) 0.0025(7)
O4 0.0228(9) 0.0681(14) 0.0658(14) -0.0175(11) -0.0004(9) 0.0099(9)
C19 0.0194(9) 0.0304(10) 0.0211(9) 0.0116(8) 0.0046(7) 0.0021(7)
C30 0.0309(10) 0.0234(9) 0.0189(9) 0.0066(7) 0.0033(7) 0.0025(8)
C18 0.0234(9) 0.0267(9) 0.0190(9) 0.0103(7) 0.0020(7) 0.0008(7)
C11 0.0200(9) 0.0251(9) 0.0175(8) 0.0090(7) 0.0046(7) 0.0047(7)
C20 0.0202(9) 0.0193(8) 0.0169(8) 0.0078(7) 0.0053(7) 0.0033(7)
C1 0.0226(9) 0.0211(9) 0.0247(9) 0.0055(8) -0.0007(7) 0.0018(7)
C13 0.0225(9) 0.0324(10) 0.0209(9) 0.0100(8) -0.0002(7) 0.0028(8)
C29 0.0290(10) 0.0245(9) 0.0220(9) 0.0053(8) 0.0011(8) 0.0028(8)
C12 0.0178(8) 0.0243(9) 0.0178(8) 0.0098(7) 0.0023(7) 0.0054(7)
C9 0.0223(9) 0.0271(10) 0.0268(10) 0.0045(8) -0.0001(8) 0.0010(8)
C17 0.0233(10) 0.0426(12) 0.0273(10) 0.0140(9) 0.0009(8) -0.0025(9)
C14 0.0306(11) 0.0467(13) 0.0230(10) 0.0062(9) 0.0064(8) 0.0066(10)
C8 0.0284(10) 0.0277(10) 0.0253(10) 0.0047(8) 0.0003(8) 0.0046(8)
C28 0.0250(10) 0.0224(9) 0.0318(10) 0.0074(8) 0.0000(8) 0.0021(8)
C24 0.0414(13) 0.0347(12) 0.0460(13) 0.0236(11) 0.0030(10) 0.0056(10)
C5 0.0623(17) 0.0291(11) 0.0240(10) 0.0017(9) -0.0027(10) 0.0109(11)
C26 0.0354(12) 0.0232(10) 0.0588(16) 0.0114(10) -0.0021(11) 0.0032(9)
C25 0.0387(13) 0.0299(12) 0.0660(17) 0.0263(12) 0.0002(12) 0.0032(10)
C6 0.0553(16) 0.0453(14) 0.0297(12) 0.0034(11) 0.0094(11) 0.0191(12)
C3 0.0311(11) 0.0249(10) 0.0275(10) 0.0056(8) -0.0008(8) 0.0042(8)
C23 0.0269(10) 0.0233(9) 0.0342(11) 0.0111(8) 0.0021(8) 0.0037(8)
C15 0.0420(13) 0.0472(14) 0.0188(10) 0.0023(9) 0.0032(9) 0.0018(11)
C4 0.0428(13) 0.0303(11) 0.0323(12) 0.0045(9) -0.0089(10) -0.0009(10)
C2 0.0238(10) 0.0315(11) 0.0357(12) 0.0000(9) -0.0011(9) 0.0029(8)
C27 0.0346(12) 0.0256(10) 0.0389(12) 0.0050(9) -0.0033(9) 0.0028(9)
C16 0.0337(12) 0.0468(14) 0.0266(11) 0.0080(10) -0.0089(9) -0.0077(10)
C7 0.0343(12) 0.0464(14) 0.0338(12) 0.0025(11) 0.0055(10) 0.0094(10)
O15 0.0336(10) 0.0473(11) 0.0814(16) -0.0012(11) 0.0209(10) 0.0003(9)

loop_
_atom_type_symbol
_atom_type_description
_atom_type_scat_dispersion_real
_atom_type_scat_dispersion_imag
_atom_type_scat_source
C C 0.0033 0.0016 'International Tables Vol C Tables 4.2.6.8 and 6.1.1.4'
H H 0.0000 0.0000 'International Tables Vol C Tables 4.2.6.8 and 6.1.1.4'
Gd Gd -0.1653 3.9035 'International Tables Vol C Tables 4.2.6.8 and 6.1.1.4'
O O 0.0106 0.0060 'International Tables Vol C Tables 4.2.6.8 and 6.1.1.4'

loop_
_exptl_crystal_face_index_h
_exptl_crystal_face_index_k
_exptl_crystal_face_index_l
_exptl_crystal_face_perp_dist
-5.00 -1.00 1.00 0.0740
0.00 -1.00 2.00 0.0710
0.00 1.00 -2.00 0.0330
0.00 -5.00 -1.00 0.0420
0.00 5.00 1.00 0.0480
5.00 1.00 -1.00 0.0600

loop_
_geom_angle_atom_site_label_1
_geom_angle_atom_site_label_2
_geom_angle_atom_site_label_3
_geom_angle
_geom_angle_site_symmetry_1
_geom_angle_site_symmetry_3
_geom_angle_publ_flag
O8 Gd1 O12 69.48(5) 1_655 . ?
O8 Gd1 O2 71.20(5) 1_655 . ?
O8 Gd1 O3 71.37(5) 1_655 . ?
O8 Gd1 C10 66.48(5) 1_655 . ?
O12 Gd1 C10 135.51(5) . . ?
O6 Gd1 O8 85.71(5) . 1_655 ?
O6 Gd1 O12 71.06(5) . . ?
O6 Gd1 O2 74.09(5) . . ?
O6 Gd1 O7 139.98(5) . 1_655 ?
O6 Gd1 O3 125.30(5) . . ?
O6 Gd1 O13 143.62(6) . . ?
O6 Gd1 C10 99.30(5) . . ?
O10 Gd1 O8 136.96(5) . 1_655 ?
O10 Gd1 O12 68.02(5) . . ?
O10 Gd1 O6 86.90(5) . . ?
O10 Gd1 O2 145.40(5) . . ?
O10 Gd1 O7 91.40(5) . 1_655 ?
O10 Gd1 O3 142.33(5) . . ?
O10 Gd1 O13 70.63(6) . . ?
O10 Gd1 O14 76.74(6) . . ?
O10 Gd1 C10 156.44(5) . . ?
O2 Gd1 O12 128.47(5) . . ?
O2 Gd1 C10 25.98(5) . . ?
O7 Gd1 O8 68.74(4) 1_655 1_655 ?
O7 Gd1 O12 71.30(5) 1_655 . ?
O7 Gd1 O2 121.75(5) 1_655 . ?
O7 Gd1 O3 76.09(5) 1_655 . ?
O7 Gd1 O13 70.86(5) 1_655 . ?
O7 Gd1 C10 97.96(5) 1_655 . ?
O3 Gd1 O12 135.81(5) . . ?
O3 Gd1 O2 51.78(5) . . ?
O3 Gd1 C10 26.05(5) . . ?
O13 Gd1 O8 130.21(5) . 1_655 ?
O13 Gd1 O12 121.94(5) . . ?
O13 Gd1 O2 108.70(5) . . ?
O13 Gd1 O3 71.70(6) . . ?
O13 Gd1 C10 92.04(6) . . ?
O14 Gd1 O8 141.37(5) . 1_655 ?
O14 Gd1 O12 132.78(6) . . ?
O14 Gd1 O6 76.77(6) . . ?
O14 Gd1 O2 70.97(5) . . ?
O14 Gd1 O7 141.40(6) . 1_655 ?
O14 Gd1 O3 91.07(7) . . ?
O14 Gd1 O13 70.55(6) . . ?
O14 Gd1 C10 82.55(6) . . ?
C12 O8 Gd1 126.79(12) . 1_455 ?
C22 O12 Gd1 134.79(13) . . ?
C20 O6 Gd1 156.36(13) . . ?
C30 O10 Gd1 144.99(14) . . ?
C12 O5 C13 122.82(15) . . ?
C10 O2 Gd1 92.36(11) . . ?
C20 O7 Gd1 137.24(12) . 1_455 ?
C10 O3 Gd1 93.94(12) . . ?
H16A O16 H16B 104.5 . . ?
Gd1 O13 H13A 123.4 . . ?
Gd1 O13 H13B 121.9 . . ?
H13A O13 H13B 104.5 . . ?
C22 O9 C23 122.56(16) . . ?
Gd1 O14 H14A 125.8 . . ?
Gd1 O14 H14B 128.6 . . ?
H14A O14 H14B 104.5 . . ?
C3 O1 C2 123.25(17) . . ?
O12 C22 O9 114.75(17) . . ?
O12 C22 C21 127.89(18) . . ?
O9 C22 C21 117.35(16) . . ?
C22 C21 C30 120.64(17) . . ?
C29 C21 C22 119.68(18) . . ?
C29 C21 C30 119.68(18) . . ?
O2 C10 Gd1 61.66(10) . . ?
O2 C10 O3 120.77(18) . . ?
O2 C10 C1 117.92(17) . . ?
O3 C10 Gd1 60.01(10) . . ?
O3 C10 C1 121.26(18) . . ?
C1 C10 Gd1 168.41(14) . . ?
C18 C19 H19 119.0 . . ?
C11 C19 H19 119.0 . . ?
C11 C19 C18 121.94(18) . . ?
O10 C30 C21 117.89(17) . . ?
O11 C30 O10 124.6(2) . . ?
O11 C30 C21 117.43(18) . . ?
C13 C18 C19 117.92(18) . . ?
C13 C18 C17 118.62(18) . . ?
C17 C18 C19 123.46(18) . . ?
C19 C11 C20 119.83(17) . . ?
C19 C11 C12 119.05(17) . . ?
C12 C11 C20 121.12(16) . . ?
O6 C20 O7 124.27(16) . . ?
O6 C20 C11 117.01(16) . . ?
O7 C20 C11 118.72(16) . . ?
C9 C1 C10 119.35(18) . . ?
C9 C1 C2 120.00(18) . . ?
C2 C1 C10 120.62(18) . . ?
O5 C13 C18 120.15(17) . . ?
O5 C13 C14 117.47(19) . . ?
C14 C13 C18 122.36(19) . . ?
C21 C29 H29 119.1 . . ?
C21 C29 C28 121.87(19) . . ?
C28 C29 H29 119.1 . . ?
O8 C12 O5 114.04(16) . . ?
O8 C12 C11 127.97(17) . . ?
O5 C12 C11 117.98(16) . . ?
C1 C9 H9 119.1 . . ?
C1 C9 C8 121.80(19) . . ?
C8 C9 H9 119.1 . . ?
C18 C17 H17 120.2 . . ?
C16 C17 C18 119.7(2) . . ?
C16 C17 H17 120.1 . . ?
C13 C14 H14 121.1 . . ?
C15 C14 C13 117.9(2) . . ?
C15 C14 H14 121.1 . . ?
C3 C8 C9 117.81(19) . . ?
C3 C8 C7 118.0(2) . . ?
C7 C8 C9 124.1(2) . . ?
C23 C28 C29 117.84(18) . . ?
C23 C28 C27 118.1(2) . . ?
C27 C28 C29 124.0(2) . . ?
C25 C24 H24 120.8 . . ?
C25 C24 C23 118.3(2) . . ?
C23 C24 H24 120.8 . . ?
C6 C5 H5 119.5 . . ?
C4 C5 H5 119.5 . . ?
C4 C5 C6 121.1(2) . . ?
C25 C26 H26 120.0 . . ?
C27 C26 H26 120.0 . . ?
C27 C26 C25 120.0(2) . . ?
C24 C25 C26 120.9(2) . . ?
C24 C25 H25 119.5 . . ?
C26 C25 H25 119.5 . . ?
C5 C6 H6 120.0 . . ?
C5 C6 C7 120.1(2) . . ?
C7 C6 H6 120.0 . . ?
O1 C3 C8 120.43(18) . . ?
O1 C3 C4 117.5(2) . . ?
C4 C3 C8 122.1(2) . . ?
O9 C23 C28 120.64(19) . . ?
O9 C23 C24 117.2(2) . . ?
C24 C23 C28 122.2(2) . . ?
C14 C15 H15 119.2 . . ?
C14 C15 C16 121.6(2) . . ?
C16 C15 H15 119.2 . . ?
C5 C4 C3 118.5(2) . . ?
C5 C4 H4 120.7 . . ?
C3 C4 H4 120.7 . . ?
O1 C2 C1 116.55(18) . . ?
O4 C2 O1 115.7(2) . . ?
O4 C2 C1 127.7(2) . . ?
C28 C27 H27 119.8 . . ?
C26 C27 C28 120.4(2) . . ?
C26 C27 H27 119.8 . . ?
C17 C16 C15 119.8(2) . . ?
C17 C16 H16 120.1 . . ?
C15 C16 H16 120.1 . . ?
C8 C7 H7 119.9 . . ?
C6 C7 C8 120.2(2) . . ?
C6 C7 H7 119.9 . . ?
H15A O15 H15B 104.5 . . ?

loop_
_geom_bond_atom_site_label_1
_geom_bond_atom_site_label_2
_geom_bond_distance
_geom_bond_site_symmetry_2
_geom_bond_publ_flag
Gd1 O8 2.4580(13) 1_655 ?
Gd1 O12 2.5523(14) . ?
Gd1 O6 2.3988(13) . ?
Gd1 O10 2.3299(14) . ?
Gd1 O2 2.5212(14) . ?
Gd1 O7 2.4369(13) 1_655 ?
Gd1 O3 2.4848(15) . ?
Gd1 O13 2.4528(15) . ?
Gd1 O14 2.3839(16) . ?
Gd1 C10 2.8621(19) . ?
O8 C12 1.224(2) . ?
O12 C22 1.211(2) . ?
O6 C20 1.252(2) . ?
O10 C30 1.260(2) . ?
O5 C13 1.376(2) . ?
O5 C12 1.365(2) . ?
O2 C10 1.255(2) . ?
O7 C20 1.254(2) . ?
O3 C10 1.260(2) . ?
O16 H16A 0.8500 . ?
O16 H16B 0.8500 . ?
O13 H13A 0.8500 . ?
O13 H13B 0.8500 . ?
O9 C22 1.375(2) . ?
O9 C23 1.377(2) . ?
O11 C30 1.230(2) . ?
O14 H14A 0.8501 . ?
O14 H14B 0.8500 . ?
O1 C3 1.371(3) . ?
O1 C2 1.380(3) . ?
C22 C21 1.452(3) . ?
C21 C30 1.503(3) . ?
C21 C29 1.351(3) . ?
C10 C1 1.500(3) . ?
O4 C2 1.197(3) . ?
C19 H19 0.9300 . ?
C19 C18 1.430(3) . ?
C19 C11 1.349(3) . ?
C18 C13 1.386(3) . ?
C18 C17 1.403(3) . ?
C11 C20 1.514(2) . ?
C11 C12 1.452(3) . ?
C1 C9 1.345(3) . ?
C1 C2 1.458(3) . ?
C13 C14 1.381(3) . ?
C29 H29 0.9300 . ?
C29 C28 1.424(3) . ?
C9 H9 0.9300 . ?
C9 C8 1.432(3) . ?
C17 H17 0.9300 . ?
C17 C16 1.382(3) . ?
C14 H14 0.9300 . ?
C14 C15 1.377(3) . ?
C8 C3 1.386(3) . ?
C8 C7 1.400(3) . ?
C28 C23 1.385(3) . ?
C28 C27 1.410(3) . ?
C24 H24 0.9300 . ?
C24 C25 1.383(4) . ?
C24 C23 1.384(3) . ?
C5 H5 0.9300 . ?
C5 C6 1.380(4) . ?
C5 C4 1.373(4) . ?
C26 H26 0.9300 . ?
C26 C25 1.391(4) . ?
C26 C27 1.369(4) . ?
C25 H25 0.9300 . ?
C6 H6 0.9300 . ?
C6 C7 1.380(4) . ?
C3 C4 1.386(3) . ?
C15 H15 0.9300 . ?
C15 C16 1.388(4) . ?
C4 H4 0.9300 . ?
C27 H27 0.9300 . ?
C16 H16 0.9300 . ?
C7 H7 0.9300 . ?
O15 H15A 0.8501 . ?
O15 H15B 0.8500 . ?

loop_
_geom_torsion_atom_site_label_1
_geom_torsion_atom_site_label_2
_geom_torsion_atom_site_label_3
_geom_torsion_atom_site_label_4
_geom_torsion
_geom_torsion_site_symmetry_1
_geom_torsion_site_symmetry_2
_geom_torsion_site_symmetry_3
_geom_torsion_site_symmetry_4
_geom_torsion_publ_flag
Gd1 O8 C12 O5 139.48(13) 1_455 . . . ?
Gd1 O8 C12 C11 -41.6(3) 1_455 . . . ?
Gd1 O12 C22 O9 -173.48(12) . . . . ?
Gd1 O12 C22 C21 7.7(3) . . . . ?
Gd1 O6 C20 O7 102.6(3) . . . . ?
Gd1 O6 C20 C11 -77.7(3) . . . . ?
Gd1 O10 C30 O11 -145.7(2) . . . . ?
Gd1 O10 C30 C21 36.8(3) . . . . ?
Gd1 O2 C10 O3 10.9(2) . . . . ?
Gd1 O2 C10 C1 -166.86(16) . . . . ?
Gd1 O7 C20 O6 -156.40(14) 1_455 . . . ?
Gd1 O7 C20 C11 23.9(3) 1_455 . . . ?
Gd1 O3 C10 O2 -11.0(2) . . . . ?
Gd1 O3 C10 C1 166.60(16) . . . . ?
Gd1 C10 C1 C9 -94.0(7) . . . . ?
Gd1 C10 C1 C2 84.1(7) . . . . ?
O12 C22 C21 C30 -4.4(3) . . . . ?
O12 C22 C21 C29 176.5(2) . . . . ?
O5 C13 C14 C15 179.7(2) . . . . ?
O2 C10 C1 C9 -9.2(3) . . . . ?
O2 C10 C1 C2 168.9(2) . . . . ?
O3 C10 C1 C9 173.1(2) . . . . ?
O3 C10 C1 C2 -8.8(3) . . . . ?
O9 C22 C21 C30 176.82(17) . . . . ?
O9 C22 C21 C29 -2.3(3) . . . . ?
O1 C3 C4 C5 -179.7(2) . . . . ?
C22 O9 C23 C28 1.1(3) . . . . ?
C22 O9 C23 C24 -179.49(19) . . . . ?
C22 C21 C30 O10 -13.2(3) . . . . ?
C22 C21 C30 O11 169.1(2) . . . . ?
C22 C21 C29 C28 2.0(3) . . . . ?
C21 C29 C28 C23 -0.1(3) . . . . ?
C21 C29 C28 C27 179.1(2) . . . . ?
C10 C1 C9 C8 -179.15(19) . . . . ?
C10 C1 C2 O1 177.3(2) . . . . ?
C10 C1 C2 O4 -4.7(4) . . . . ?
C19 C18 C13 O5 0.1(3) . . . . ?
C19 C18 C13 C14 178.4(2) . . . . ?
C19 C18 C17 C16 -179.4(2) . . . . ?
C19 C11 C20 O6 8.7(3) . . . . ?
C19 C11 C20 O7 -171.54(18) . . . . ?
C19 C11 C12 O8 -177.27(19) . . . . ?
C19 C11 C12 O5 1.7(3) . . . . ?
C30 C21 C29 C28 -177.12(19) . . . . ?
C18 C19 C11 C20 175.27(17) . . . . ?
C18 C19 C11 C12 -4.0(3) . . . . ?
C18 C13 C14 C15 1.4(4) . . . . ?
C18 C17 C16 C15 0.6(4) . . . . ?
C11 C19 C18 C13 3.2(3) . . . . ?
C11 C19 C18 C17 -177.3(2) . . . . ?
C20 C11 C12 O8 3.4(3) . . . . ?
C20 C11 C12 O5 -177.64(16) . . . . ?
C1 C9 C8 C3 0.9(3) . . . . ?
C1 C9 C8 C7 178.9(2) . . . . ?
C13 O5 C12 O8 -179.33(18) . . . . ?
C13 O5 C12 C11 1.6(3) . . . . ?
C13 C18 C17 C16 0.1(3) . . . . ?
C13 C14 C15 C16 -0.7(4) . . . . ?
C29 C21 C30 O10 165.9(2) . . . . ?
C29 C21 C30 O11 -11.8(3) . . . . ?
C29 C28 C23 O9 -1.4(3) . . . . ?
C29 C28 C23 C24 179.2(2) . . . . ?
C29 C28 C27 C26 -179.3(2) . . . . ?
C12 O5 C13 C18 -2.5(3) . . . . ?
C12 O5 C13 C14 179.1(2) . . . . ?
C12 C11 C20 O6 -171.98(17) . . . . ?
C12 C11 C20 O7 7.7(3) . . . . ?
C9 C1 C2 O1 -4.6(3) . . . . ?
C9 C1 C2 O4 173.4(3) . . . . ?
C9 C8 C3 O1 -2.5(3) . . . . ?
C9 C8 C3 C4 176.9(2) . . . . ?
C9 C8 C7 C6 -177.4(3) . . . . ?
C17 C18 C13 O5 -179.43(19) . . . . ?
C17 C18 C13 C14 -1.1(3) . . . . ?
C14 C15 C16 C17 -0.3(4) . . . . ?
C8 C3 C4 C5 0.9(4) . . . . ?
C5 C6 C7 C8 0.4(4) . . . . ?
C25 C24 C23 O9 -179.3(2) . . . . ?
C25 C24 C23 C28 0.1(4) . . . . ?
C25 C26 C27 C28 0.2(4) . . . . ?
C6 C5 C4 C3 0.2(4) . . . . ?
C3 O1 C2 O4 -175.2(3) . . . . ?
C3 O1 C2 C1 3.1(4) . . . . ?
C3 C8 C7 C6 0.6(4) . . . . ?
C23 O9 C22 O12 -178.15(18) . . . . ?
C23 O9 C22 C21 0.8(3) . . . . ?
C23 C28 C27 C26 0.0(3) . . . . ?
C23 C24 C25 C26 0.1(4) . . . . ?
C4 C5 C6 C7 -0.8(4) . . . . ?
C2 O1 C3 C8 0.5(4) . . . . ?
C2 O1 C3 C4 -179.0(2) . . . . ?
C2 C1 C9 C8 2.7(3) . . . . ?
C27 C28 C23 O9 179.28(19) . . . . ?
C27 C28 C23 C24 -0.1(3) . . . . ?
C27 C26 C25 C24 -0.2(4) . . . . ?
C7 C8 C3 O1 179.3(2) . . . . ?
C7 C8 C3 C4 -1.2(4) . . . . ?
